data_4511468
loop_
_publ_author_name
'Tan, Ting-Feng'
'Han, Jie'
'Pang, Mei-Li'
'Song, Hai-Bin'
'Ma, Yu-Xin'
'Meng, Ji-Ben'

_publ_section_title
;
 Achiral Benzoic Acid Derivatives as Chiral Cocrystal Building Blocks in
 Supramolecular Chemistry:&#x2009; Adducts with Organic Amines
;
_journal_issue 5
_journal_name_full 'Crystal Growth &amp; Design'
_journal_page_first 1186
_journal_paper_doi 10.1021/cg060009y
_journal_volume 6
_journal_year 2006
_chemical_formula_moiety 'C5 H4 N, C7 H4 N2 O6'
_chemical_formula_sum 'C12 H8 N3 O6'
_chemical_formula_weight 290.21
_chemical_name_systematic
; 
 ? 
;
_space_group_IT_number 14
_symmetry_cell_setting monoclinic
_symmetry_space_group_name_Hall '-P 2ybc'
_symmetry_space_group_name_H-M 'P 1 21/c 1'
_atom_sites_solution_hydrogens geom
_atom_sites_solution_primary direct
_atom_sites_solution_secondary difmap
_audit_creation_method SHELXL-97
_cell_angle_alpha 90.00
_cell_angle_beta 116.387(17)
_cell_angle_gamma 90.00
_cell_formula_units_Z 4
_cell_length_a 6.169(2)
_cell_length_b 22.252(9)
_cell_length_c 10.396(3)
_cell_measurement_reflns_used 813
_cell_measurement_temperature 293(2)
_cell_measurement_theta_max 19.05
_cell_measurement_theta_min 2.37
_cell_volume 1278.4(8)
_computing_cell_refinement 'Bruker SMART APEX II'
_computing_data_collection 'Bruker SMART APEX II'
_computing_data_reduction 'Bruker SAINT'
_computing_molecular_graphics 'Bruker SHELXTL'
_computing_publication_material 'Bruker SHELXTL'
_computing_structure_refinement 'SHELXL-97 (Sheldrick, 1997)'
_computing_structure_solution 'SHELXS-97 (Sheldrick, 1990)'
_diffrn_ambient_temperature 293(2)
_diffrn_measured_fraction_theta_full 0.998
_diffrn_measured_fraction_theta_max 0.998
_diffrn_measurement_device_type 'APEX II CCD area detector'
_diffrn_measurement_method 'phi and omega scans'
_diffrn_radiation_monochromator graphite
_diffrn_radiation_source 'fine-focus sealed tube'
_diffrn_radiation_type MoK\a
_diffrn_radiation_wavelength 0.71073
_diffrn_reflns_av_R_equivalents 0.0634
_diffrn_reflns_av_sigmaI/netI 0.0921
_diffrn_reflns_limit_h_max 7
_diffrn_reflns_limit_h_min -6
_diffrn_reflns_limit_k_max 26
_diffrn_reflns_limit_k_min -22
_diffrn_reflns_limit_l_max 12
_diffrn_reflns_limit_l_min -11
_diffrn_reflns_number 6787
_diffrn_reflns_theta_full 25.03
_diffrn_reflns_theta_max 25.03
_diffrn_reflns_theta_min 2.37
_exptl_absorpt_coefficient_mu 0.124
_exptl_absorpt_correction_T_max 0.988111
_exptl_absorpt_correction_T_min 0.981807
_exptl_absorpt_correction_type multi-scan
_exptl_absorpt_process_details SADABS
_exptl_crystal_colour COLORLESS
_exptl_crystal_density_diffrn 1.508
_exptl_crystal_density_meas ?
_exptl_crystal_density_method 'not measured'
_exptl_crystal_description BLOCK
_exptl_crystal_F_000 596
_exptl_crystal_size_max 0.22
_exptl_crystal_size_mid 0.12
_exptl_crystal_size_min 0.10
_refine_diff_density_max 0.366
_refine_diff_density_min -0.217
_refine_diff_density_rms 0.077
_refine_ls_extinction_coef 0.033(7)
_refine_ls_extinction_expression Fc^*^=kFc[1+0.001xFc^2^\l^3^/sin(2\q)]^-1/4^
_refine_ls_extinction_method SHELXL
_refine_ls_goodness_of_fit_ref 1.011
_refine_ls_hydrogen_treatment constr
_refine_ls_matrix_type full
_refine_ls_number_parameters 192
_refine_ls_number_reflns 2264
_refine_ls_number_restraints 0
_refine_ls_restrained_S_all 1.011
_refine_ls_R_factor_all 0.1393
_refine_ls_R_factor_gt 0.0817
_refine_ls_shift/su_max 0.001
_refine_ls_shift/su_mean 0.000
_refine_ls_structure_factor_coef Fsqd
_refine_ls_weighting_details 'calc w=1/[\s^2^(Fo^2^)+(0.1163P)^2^+0.0000P] where P=(Fo^2^+2Fc^2^)/3'
_refine_ls_weighting_scheme calc
_refine_ls_wR_factor_gt 0.2378
_refine_ls_wR_factor_ref 0.2497
_reflns_number_gt 946
_reflns_number_total 2264
_reflns_threshold_expression >2sigma(I)
_cod_data_source_file cg060009ysi20060107_045938.cif
_cod_data_source_block compound_5
_cod_depositor_comments
;
The following automatic conversions were performed:

'_symmetry_cell_setting' value 'Monoclinic' changed to 'monoclinic'
according to
/usr/data/users/saulius/automatic-downloads/retrospective/ACS/lib/dictionaries/cif_core.dic
dictionary named 'cif_core.dic' version 2.4.2 from
2011-04-26.

'_exptl_absorpt_correction_type' value 'MULTI-SCAN'
changed to 'multi-scan' according to
/usr/data/users/saulius/automatic-downloads/retrospective/ACS/lib/dictionaries/cif_core.dic
dictionary named 'cif_core.dic' version 2.4.2 from 2011-04-26.

Automatic conversion script
Id: cif_fix_values 2281 2013-09-26 08:29:07Z andrius 

The following automatic conversions were performed:

'_exptl_crystal_density_meas' value 'NONE' was changed to '?' - the
value is perceived as not measured.

Automatic conversion script
Id: cif_fix_values 3008 2015-01-20 13:52:24Z robertas 
;
_cod_original_sg_symbol_Hall -P2ybc
_cod_original_sg_symbol_H-M P2(1)/c
_cod_database_code 4511468

loop_
_symmetry_equiv_pos_as_xyz
'x, y, z'
'-x, y+1/2, -z+1/2'
'-x, -y, -z'
'x, -y-1/2, z-1/2'

loop_
_atom_site_label
_atom_site_type_symbol
_atom_site_fract_x
_atom_site_fract_y
_atom_site_fract_z
_atom_site_U_iso_or_equiv
_atom_site_adp_type
_atom_site_occupancy
_atom_site_symmetry_multiplicity
_atom_site_calc_flag
_atom_site_refinement_flags
O1 O 0.1323(12) 0.1744(2) 0.2650(6) 0.142(2) Uani 1 1 d .
O2 O 0.4930(12) 0.20919(19) 0.3748(6) 0.1284(19) Uani 1 1 d .
O3 O 0.6291(10) 0.3892(2) 0.6487(5) 0.1494(19) Uani 1 1 d .
O4 O 0.3402(9) 0.4504(2) 0.5972(5) 0.1354(19) Uani 1 1 d .
O5 O -0.4802(6) 0.39711(16) 0.2803(4) 0.0885(12) Uani 1 1 d .
H5 H -0.6220 0.4055 0.2281 0.133 Uiso 1 1 calc R
O6 O -0.5695(7) 0.31331(18) 0.1530(4) 0.0995(13) Uani 1 1 d .
N1 N 0.4172(10) 0.4033(3) 0.5830(5) 0.1023(16) Uani 1 1 d .
N2 N 0.2740(15) 0.2126(2) 0.3324(7) 0.1052(18) Uani 1 1 d .
N3 N 1.0821(8) 0.0669(2) 0.6484(5) 0.0849(14) Uani 1 1 d .
C1 C -0.4282(9) 0.3459(2) 0.2414(5) 0.0701(14) Uani 1 1 d .
C2 C -0.1618(8) 0.33219(19) 0.3236(5) 0.0620(12) Uani 1 1 d .
C3 C -0.0702(11) 0.2779(2) 0.2978(5) 0.0738(15) Uani 1 1 d .
H3 H -0.1763 0.2492 0.2375 0.089 Uiso 1 1 calc R
C4 C 0.1699(12) 0.2672(2) 0.3597(6) 0.0744(15) Uani 1 1 d .
C5 C 0.3379(9) 0.3077(2) 0.4591(5) 0.0706(14) Uani 1 1 d .
H5A H 0.5032 0.2999 0.5047 0.085 Uiso 1 1 calc R
C6 C 0.2424(9) 0.3585(2) 0.4834(5) 0.0662(13) Uani 1 1 d .
C7 C 0.0004(9) 0.37184(19) 0.4183(5) 0.0647(14) Uani 1 1 d .
H7 H -0.0538 0.4079 0.4386 0.078 Uiso 1 1 calc R
C8 C 0.8894(11) 0.0950(3) 0.5448(7) 0.0906(18) Uani 1 1 d .
H8 H 0.9114 0.1328 0.5141 0.109 Uiso 1 1 calc R
C9 C 0.6587(9) 0.0696(2) 0.4821(5) 0.0775(15) Uani 1 1 d .
H9 H 0.5310 0.0895 0.4087 0.093 Uiso 1 1 calc R
C10 C 0.6222(8) 0.01361(18) 0.5311(5) 0.0622(13) Uani 1 1 d .
C11 C 0.8224(10) -0.0129(2) 0.6408(6) 0.0810(16) Uani 1 1 d .
H11 H 0.8060 -0.0496 0.6782 0.097 Uiso 1 1 calc R
C12 C 1.0435(10) 0.0145(3) 0.6945(6) 0.0921(18) Uani 1 1 d .
H12 H 1.1740 -0.0048 0.7674 0.111 Uiso 1 1 calc R

loop_
_atom_site_aniso_label
_atom_site_aniso_U_11
_atom_site_aniso_U_22
_atom_site_aniso_U_33
_atom_site_aniso_U_23
_atom_site_aniso_U_13
_atom_site_aniso_U_12
O1 0.192(6) 0.090(3) 0.150(4) -0.012(3) 0.080(4) 0.021(3)
O2 0.146(5) 0.090(3) 0.182(5) 0.038(3) 0.103(4) 0.040(3)
O3 0.088(4) 0.201(5) 0.105(3) -0.020(3) -0.005(3) -0.015(3)
O4 0.108(4) 0.123(4) 0.147(4) -0.054(3) 0.030(3) -0.025(3)
O5 0.058(2) 0.087(2) 0.112(3) 0.005(2) 0.030(2) 0.0084(18)
O6 0.080(3) 0.122(3) 0.076(2) -0.012(2) 0.016(2) -0.020(2)
N1 0.078(4) 0.135(5) 0.081(3) -0.019(3) 0.023(3) -0.011(4)
N2 0.144(6) 0.076(4) 0.117(5) 0.015(3) 0.077(5) 0.010(4)
N3 0.072(3) 0.090(3) 0.095(3) -0.025(3) 0.039(3) -0.007(3)
C1 0.070(4) 0.068(3) 0.065(3) 0.003(3) 0.023(3) -0.012(3)
C2 0.063(3) 0.057(3) 0.066(3) 0.004(2) 0.029(3) -0.003(2)
C3 0.091(4) 0.072(3) 0.061(3) -0.007(2) 0.036(3) -0.017(3)
C4 0.091(4) 0.062(3) 0.085(4) 0.011(3) 0.052(4) 0.017(3)
C5 0.063(3) 0.083(4) 0.067(3) 0.020(3) 0.031(3) 0.012(3)
C6 0.059(3) 0.078(3) 0.056(3) 0.000(2) 0.020(3) -0.004(3)
C7 0.074(4) 0.060(3) 0.057(3) -0.002(2) 0.026(3) 0.000(3)
C8 0.092(5) 0.080(4) 0.096(4) -0.021(3) 0.038(4) -0.018(3)
C9 0.071(4) 0.073(3) 0.083(3) -0.006(3) 0.029(3) 0.001(3)
C10 0.069(3) 0.047(3) 0.067(3) -0.002(2) 0.028(3) 0.010(2)
C11 0.065(4) 0.066(3) 0.097(4) 0.007(3) 0.023(3) 0.007(3)
C12 0.068(4) 0.086(4) 0.105(4) 0.008(3) 0.023(3) 0.018(3)

loop_
_atom_type_symbol
_atom_type_description
_atom_type_scat_dispersion_real
_atom_type_scat_dispersion_imag
_atom_type_scat_source
C C 0.0033 0.0016 'International Tables Vol C Tables 4.2.6.8 and 6.1.1.4'
H H 0.0000 0.0000 'International Tables Vol C Tables 4.2.6.8 and 6.1.1.4'
N N 0.0061 0.0033 'International Tables Vol C Tables 4.2.6.8 and 6.1.1.4'
O O 0.0106 0.0060 'International Tables Vol C Tables 4.2.6.8 and 6.1.1.4'

loop_
_geom_angle_atom_site_label_1
_geom_angle_atom_site_label_2
_geom_angle_atom_site_label_3
_geom_angle
_geom_angle_site_symmetry_3
C1 O5 H5 109.5 .
O4 N1 O3 123.2(6) .
O4 N1 C6 118.0(6) .
O3 N1 C6 118.7(6) .
O1 N2 O2 124.6(7) .
O1 N2 C4 115.8(7) .
O2 N2 C4 119.6(6) .
C12 N3 C8 117.4(5) .
O6 C1 O5 125.3(5) .
O6 C1 C2 123.6(5) .
O5 C1 C2 111.1(4) .
C7 C2 C3 117.5(4) .
C7 C2 C1 122.8(4) .
C3 C2 C1 119.6(4) .
C4 C3 C2 120.6(5) .
C4 C3 H3 119.7 .
C2 C3 H3 119.7 .
C3 C4 C5 121.9(5) .
C3 C4 N2 122.6(6) .
C5 C4 N2 115.4(6) .
C6 C5 C4 115.6(5) .
C6 C5 H5A 122.2 .
C4 C5 H5A 122.2 .
C5 C6 C7 124.0(5) .
C5 C6 N1 116.6(5) .
C7 C6 N1 119.3(5) .
C2 C7 C6 120.3(4) .
C2 C7 H7 119.9 .
C6 C7 H7 119.9 .
N3 C8 C9 122.5(5) .
N3 C8 H8 118.7 .
C9 C8 H8 118.7 .
C8 C9 C10 119.1(5) .
C8 C9 H9 120.5 .
C10 C9 H9 120.5 .
C11 C10 C9 116.7(4) .
C11 C10 C10 123.2(5) 3_656
C9 C10 C10 120.1(5) 3_656
C12 C11 C10 120.6(5) .
C12 C11 H11 119.7 .
C10 C11 H11 119.7 .
N3 C12 C11 123.6(5) .
N3 C12 H12 118.2 .
C11 C12 H12 118.2 .

loop_
_geom_bond_atom_site_label_1
_geom_bond_atom_site_label_2
_geom_bond_distance
_geom_bond_site_symmetry_2
O1 N2 1.198(7) .
O2 N2 1.223(7) .
O3 N1 1.217(6) .
O4 N1 1.187(6) .
O5 C1 1.296(6) .
O5 H5 0.8200 .
O6 C1 1.191(5) .
N1 C6 1.495(7) .
N2 C4 1.459(7) .
N3 C12 1.322(7) .
N3 C8 1.352(7) .
C1 C2 1.508(7) .
C2 C7 1.369(6) .
C2 C3 1.409(6) .
C3 C4 1.348(7) .
C3 H3 0.9300 .
C4 C5 1.416(7) .
C5 C6 1.349(6) .
C5 H5A 0.9300 .
C6 C7 1.370(6) .
C7 H7 0.9300 .
C8 C9 1.395(7) .
C8 H8 0.9300 .
C9 C10 1.401(6) .
C9 H9 0.9300 .
C10 C11 1.386(6) .
C10 C10 1.480(9) 3_656
C11 C12 1.366(7) .
C11 H11 0.9300 .
C12 H12 0.9300 .

loop_
_geom_torsion_atom_site_label_1
_geom_torsion_atom_site_label_2
_geom_torsion_atom_site_label_3
_geom_torsion_atom_site_label_4
_geom_torsion
_geom_torsion_site_symmetry_1
_geom_torsion_site_symmetry_4
O6 C1 C2 C7 175.8(5) . .
O5 C1 C2 C7 -4.4(6) . .
O6 C1 C2 C3 -0.7(7) . .
O5 C1 C2 C3 179.1(4) . .
C7 C2 C3 C4 -3.0(7) . .
C1 C2 C3 C4 173.7(4) . .
C2 C3 C4 C5 3.9(7) . .
C2 C3 C4 N2 -177.8(4) . .
O1 N2 C4 C3 -8.7(8) . .
O2 N2 C4 C3 169.5(5) . .
O1 N2 C4 C5 169.7(5) . .
O2 N2 C4 C5 -12.1(8) . .
C3 C4 C5 C6 -2.3(7) . .
N2 C4 C5 C6 179.3(4) . .
C4 C5 C6 C7 -0.2(7) . .
C4 C5 C6 N1 -177.4(4) . .
O4 N1 C6 C5 173.9(5) . .
O3 N1 C6 C5 -8.2(8) . .
O4 N1 C6 C7 -3.5(8) . .
O3 N1 C6 C7 174.4(5) . .
C3 C2 C7 C6 0.6(7) . .
C1 C2 C7 C6 -176.0(4) . .
C5 C6 C7 C2 1.0(7) . .
N1 C6 C7 C2 178.1(4) . .
C12 N3 C8 C9 -3.0(8) . .
N3 C8 C9 C10 2.2(8) . .
C8 C9 C10 C11 0.0(7) . .
C8 C9 C10 C10 178.4(5) . 3_656
C9 C10 C11 C12 -1.4(7) . .
C10 C10 C11 C12 -179.7(5) 3_656 .
C8 N3 C12 C11 1.6(8) . .
C10 C11 C12 N3 0.6(9) . .
